data_4508324
loop_
_publ_author_name
'Durka, Krzysztof'
'Jarzembska, Katarzyna N.'
'Kami\'nski, Rados\/law'
'Luli\'nski, Sergiusz'
'Serwatowski, Janusz'
'Wo\'zniak, Krzysztof'

_publ_section_title
;
 Nanotubular Hydrogen-Bonded Organic Framework Architecture of
 1,2-Phenylenediboronic Acid Hosting Ice Clusters
;
_journal_issue 10
_journal_name_full 'Crystal Growth &amp; Design'
_journal_page_first 4181
_journal_paper_doi 10.1021/cg401087j
_journal_volume 13
_journal_year 2013
_chemical_formula_moiety 'C6 H8 B2 O4'
_chemical_formula_sum 'C6 H8 B2 O4'
_chemical_formula_weight 165.74
_chemical_melting_point 121
_chemical_name_systematic
; 
 1,2-phenylenediboronic acid   
;
_space_group_IT_number 148
_symmetry_cell_setting trigonal
_symmetry_Int_Tables_number 148
_symmetry_space_group_name_Hall '-R 3'
_symmetry_space_group_name_H-M 'R -3 :H'
_cell_angle_alpha 90
_cell_angle_beta 90
_cell_angle_gamma 120
_cell_formula_units_Z 18
_cell_length_a 29.4749(7)
_cell_length_b 29.4749(7)
_cell_length_c 6.1687(3)
_cell_measurement_reflns_used 1308
_cell_measurement_temperature 100
_cell_measurement_theta_max 29.96
_cell_measurement_theta_min 2.08
_cell_volume 4641.2(3)
_computing_cell_refinement 'Bruker APEX2 software'
_computing_data_collection 'Bruker APEX2 software (APEX2, 2010)'
_computing_data_reduction
;
SAINT intergration software (SAINT, 2010),
SORTAV (Blessing, 1995)
;
_computing_molecular_graphics 'Diamond 3.0d (Diamond, 2005)'
_computing_structure_refinement
;
 JANA2006
;
_computing_structure_solution
;
 JANA2006
;
_diffrn_ambient_temperature 100(2)
_diffrn_detector 'APEX II CCD camera'
_diffrn_measured_fraction_theta_full 29.96
_diffrn_measurement_device '\k-geometry diffractometer'
_diffrn_measurement_device_type 'Bruker APEX II'
_diffrn_measurement_method 'omega scans'
_diffrn_orient_matrix_type 'X-axis to radiation source'
_diffrn_radiation_monochromator 'multi-layer optics'
_diffrn_radiation_probe x-ray
_diffrn_radiation_source 'TXS rotating anode'
_diffrn_radiation_type MoK\a
_diffrn_radiation_wavelength 0.71073
_diffrn_reflns_av_R_equivalents 0.0363
_diffrn_reflns_limit_h_max 39
_diffrn_reflns_limit_h_min -41
_diffrn_reflns_limit_k_max 41
_diffrn_reflns_limit_k_min -38
_diffrn_reflns_limit_l_max 8
_diffrn_reflns_limit_l_min -8
_diffrn_reflns_number 29034
_diffrn_source 'rotating-anode X-ray source'
_exptl_absorpt_coefficient_mu 0.084
_exptl_absorpt_correction_T_max 0.99213
_exptl_absorpt_correction_T_min 0.98642
_exptl_absorpt_correction_type multi-scan
_exptl_absorpt_process_details
;
 R. H. Blessing, Acta Cryst., 1995, A51, 33
;
_exptl_crystal_colour colourless
_exptl_crystal_density_diffrn 1.0671
_exptl_crystal_density_method 'not measured'
_exptl_crystal_description unspecified
_exptl_crystal_F_000 1548
_exptl_crystal_size_max 0.15
_exptl_crystal_size_mid 0.12
_exptl_crystal_size_min 0.10
_refine_diff_density_max 0.46
_refine_diff_density_min -0.43
_refine_ls_extinction_method none
_refine_ls_goodness_of_fit_gt 2.49
_refine_ls_goodness_of_fit_ref 1.78
_refine_ls_hydrogen_treatment constr
_refine_ls_number_constraints 48
_refine_ls_number_parameters 109
_refine_ls_number_reflns 4028
_refine_ls_number_restraints 0
_refine_ls_R_factor_all 0.1447
_refine_ls_R_factor_gt 0.0506
_refine_ls_shift/su_max 0.0492
_refine_ls_shift/su_mean 0.0043
_refine_ls_structure_factor_coef F
_refine_ls_weighting_details w=1/(\s^2^(F)+0.0001F^2^)
_refine_ls_weighting_scheme sigma
_refine_ls_wR_factor_gt 0.0646
_refine_ls_wR_factor_ref 0.0722
_reflns_number_gt 1707
_reflns_number_total 4028
_reflns_threshold_expression I>3\s(I)
_cod_data_source_file cg401087j_si_002.cif
_cod_data_source_block 1a
_cod_depositor_comments
;
The following automatic conversions were performed:

'_diffrn_radiation_probe' value 'X-ray' changed to 'x-ray' according
to /home/saulius/struct/CIF-dictionaries/cif_core.dic dictionary
named 'cif_core.dic' version 2.4.2 from 2011-04-26.

Automatic conversion script
Id: cif_fix_values 1891 2012-01-12 08:04:46Z andrius 
;
_cod_original_cell_volume 4641.19(2)
_cod_original_sg_symbol_H-M 'R -3'
_cod_database_code 4508324
_diffrn_measured_fraction_theta_min 2.08

loop_
_symmetry_equiv_pos_site_id
_symmetry_equiv_pos_as_xyz
1 x,y,z
2 -y,x-y,z
3 -x+y,-x,z
4 -x,-y,-z
5 y,-x+y,-z
6 x-y,x,-z
7 x+2/3,y+1/3,z+1/3
8 -y+2/3,x-y+1/3,z+1/3
9 -x+y+2/3,-x+1/3,z+1/3
10 -x+2/3,-y+1/3,-z+1/3
11 y+2/3,-x+y+1/3,-z+1/3
12 x-y+2/3,x+1/3,-z+1/3
13 x+1/3,y+2/3,z+2/3
14 -y+1/3,x-y+2/3,z+2/3
15 -x+y+1/3,-x+2/3,z+2/3
16 -x+1/3,-y+2/3,-z+2/3
17 y+1/3,-x+y+2/3,-z+2/3
18 x-y+1/3,x+2/3,-z+2/3

loop_
_atom_site_label
_atom_site_type_symbol
_atom_site_fract_x
_atom_site_fract_y
_atom_site_fract_z
_atom_site_adp_type
_atom_site_U_iso_or_equiv
_atom_site_symmetry_multiplicity
_atom_site_occupancy
_atom_site_calc_flag
O3 O 0.20030(6) 0.43584(7) 1.16439(19) Uani 0.0324(8) 18 1 d
O1 O 0.10520(6) 0.49999(6) 0.88342(17) Uani 0.0243(7) 18 1 d
O2 O 0.13142(7) 0.46687(7) 1.16926(19) Uani 0.0378(9) 18 1 d
O4 O 0.25117(5) 0.43516(6) 0.87697(18) Uani 0.0261(7) 18 1 d
C6 C 0.07671(8) 0.40084(8) 0.6481(3) Uani 0.0197(9) 18 1 d
C4 C 0.10882(8) 0.34698(7) 0.4956(3) Uani 0.0215(9) 18 1 d
C1 C 0.11822(7) 0.42323(7) 0.7962(3) Uani 0.0162(8) 18 1 d
C2 C 0.15611(7) 0.40715(7) 0.7924(3) Uani 0.0154(8) 18 1 d
C5 C 0.07140(8) 0.36246(8) 0.5011(3) Uani 0.0213(9) 18 1 d
C3 C 0.15091(8) 0.36959(7) 0.6387(3) Uani 0.0178(8) 18 1 d
B1 B 0.11946(8) 0.46495(8) 0.95674(16) Uani 0.0194(10) 18 1 d
B2 B 0.20447(6) 0.42770(9) 0.95111(17) Uani 0.0180(10) 18 1 d
H6 H 0.048026 0.413574 0.647622 Uiso 0.0237 18 1 d
H4 H 0.105277 0.31757 0.380842 Uiso 0.0258 18 1 d
H5 H 0.038226 0.344826 0.391738 Uiso 0.0256 18 1 d
H3 H 0.180403 0.357967 0.631649 Uiso 0.0214 18 1 d
H9a H 0.173083 0.443416 1.214067 Uiso 0.0486 18 0.5 d
H8b H 0.120667 0.485207 1.272087 Uiso 0.0567 18 0.5 d
H10a H 0.276501 0.434458 0.978612 Uiso 0.0391 18 0.5 d
H7b H 0.101495 0.503701 0.727043 Uiso 0.0364 18 0.5 d
H9b H 0.224475 0.434168 1.269562 Uiso 0.0486 18 0.5 d
H8a H 0.150868 0.449924 1.221021 Uiso 0.0567 18 0.5 d
H10b H 0.259602 0.441256 0.721742 Uiso 0.0391 18 0.5 d
H7a H 0.098676 0.52139 0.987265 Uiso 0.0364 18 0.5 d

loop_
_atom_site_aniso_label
_atom_site_aniso_type_symbol
_atom_site_aniso_U_11
_atom_site_aniso_U_22
_atom_site_aniso_U_33
_atom_site_aniso_U_12
_atom_site_aniso_U_13
_atom_site_aniso_U_23
O3 O 0.0452(11) 0.0598(11) 0.0120(7) 0.0411(10) -0.0054(7) -0.0072(7)
O1 O 0.0378(9) 0.0280(8) 0.0170(7) 0.0239(7) 0.0050(7) 0.0029(6)
O2 O 0.0515(11) 0.0758(13) 0.0124(7) 0.0515(10) -0.0021(7) -0.0031(8)
O4 O 0.0193(8) 0.0416(10) 0.0196(7) 0.0168(7) 0.0017(6) 0.0049(7)
C6 C 0.0181(11) 0.0248(11) 0.0180(10) 0.0120(9) -0.0017(8) 0.0014(8)
C4 C 0.0239(11) 0.0209(11) 0.0189(10) 0.0106(9) -0.0026(8) -0.0031(8)
C1 C 0.0181(10) 0.0208(11) 0.0124(9) 0.0117(9) 0.0022(7) 0.0030(8)
C2 C 0.0154(10) 0.0204(10) 0.0110(8) 0.0094(9) 0.0008(7) 0.0003(7)
C5 C 0.0196(11) 0.0213(11) 0.0201(10) 0.0080(9) -0.0049(8) -0.0001(8)
C3 C 0.0203(11) 0.0196(10) 0.0151(9) 0.0111(9) -0.0017(8) -0.0027(8)
B1 B 0.0226(12) 0.0270(13) 0.0136(11) 0.0161(11) 0.0030(9) 0.0013(9)
B2 B 0.0192(12) 0.0256(12) 0.0103(10) 0.0119(10) -0.0011(9) -0.0007(9)

loop_
_atom_type_symbol
_atom_type_description
_atom_type_scat_dispersion_real
_atom_type_scat_dispersion_imag
_atom_type_scat_source
C C 0.0033 0.0016 'Su & Coppens, Acta. Cryst. (1997) A53, 749'
H H 0.0000 0.0000 'Su & Coppens, Acta. Cryst. (1997) A53, 749'
B B 0.0013 0.0007 'Macchi & Coppens, Acta. Cryst. (2001) A57, 656'
O O 0.0106 0.0060 'Su & Coppens, Acta. Cryst. (1997) A53, 749'

loop_
_geom_angle_atom_site_label_1
_geom_angle_atom_site_label_2
_geom_angle_atom_site_label_3
_geom_angle
_geom_angle_publ_flag
H7A O1 H7B 120.00 no
B1 O1 H7A 120.00 no
B1 O1 H7B 120.00 no
H8A O2 H8B 120.00 no
B1 O2 H8A 120.00 no
B1 O2 H8B 120.00 no
B2 O3 H9A 120.00 no
B2 O3 H9B 120.00 no
H9A O3 H9B 120.00 no
B2 O4 H10A 120.00 no
B2 O4 H10B 120.00 no
H10A O4 H10B 120.00 no
C2 C1 C6 118.78(20) no
C2 C1 B1 124.16(20) yes
C6 C1 B1 117.06(20) yes
C1 C2 C3 118.76(20) no
C3 C2 B2 116.23(20) yes
C1 C2 B2 125.00(20) yes
C2 C3 C4 121.66(20) no
C3 C4 C5 119.44(20) no
C4 C5 C6 119.76(20) no
C1 C6 C5 121.55(20) no
C2 C3 H3 119.00 no
C4 C3 H3 119.00 no
C3 C4 H4 120.00 no
C5 C4 H4 120.00 no
C6 C5 H5 120.00 no
C4 C5 H5 120.00 no
C1 C6 H6 119.00 no
C5 C6 H6 119.00 no
O1 B1 O2 117.39(20) yes
O1 B1 C1 119.17(20) yes
O2 B1 C1 123.36(20) yes
O3 B2 C2 121.73(20) yes
O4 B2 C2 120.00(20) yes
O3 B2 O4 118.19(20) yes

loop_
_geom_bond_atom_site_label_1
_geom_bond_atom_site_label_2
_geom_bond_distance
_geom_bond_publ_flag
O1 B1 1.3719(20) yes
O2 B1 1.3514(20) yes
O3 B2 1.3539(20) yes
O4 B2 1.3600(20) yes
O1 H7A 0.9800 no
O1 H7B 0.9800 no
O2 H8A 0.9800 no
O2 H8B 0.9800 no
O3 H9B 0.9800 no
O3 H9A 0.9800 no
O4 H10B 0.9800 no
O4 H10A 0.9800 no
C1 C6 1.3999(20) no
C1 B1 1.5650(20) yes
C1 C2 1.4148(20) no
C2 C3 1.4065(20) no
C2 B2 1.5792(20) yes
C3 C4 1.3913(20) no
C4 C5 1.3889(20) no
C5 C6 1.3962(20) no
C3 H3 1.0800 no
C4 H4 1.0800 no
C5 H5 1.0800 no
C6 H6 1.0800 no

loop_
_platon_squeeze_void_nr
_platon_squeeze_void_average_x
_platon_squeeze_void_average_y
_platon_squeeze_void_average_z
_platon_squeeze_void_volume
_platon_squeeze_void_count_electrons
_platon_squeeze_void_content
1 0.000 0.000 -0.015 449 51 '6 H2O '
2 0.333 0.667 0.748 449 51 '6 H2O '
3 0.667 0.333 0.415 449 51 '6 H2O '
